data_2004829
loop_
_publ_author_name
'Zhu, D.-R.'
'You, X.-Z.'
'Shi, X.-H.'
'Fun, H.-K.'
'Sivakumar, K.'

_publ_section_title
;[<i>N</i>,<i>N</i>'-1,3-Propylenebis(salicylaldimine)]bis(pyridine)cobalt(III)
 Tetraphenylborate Pyridine Solvate
;
_journal_issue 5
_journal_name_full 'Acta Crystallographica Section C'
_journal_page_first 1146
_journal_page_last 1148
_journal_paper_doi 10.1107/S0108270196000297
_journal_volume 52
_journal_year 1996
_chemical_formula_iupac '[Co (C17 H16 N2 O2) (C5 H5 N)2] (C24 H20 B) , C5 H5 N'
_chemical_formula_sum 'C56 H51 B Co N5 O2'
_chemical_formula_weight 895.76
_chemical_name_systematic
;
N,N-1,3-Propylenebis(salicylaldimine)bispyridinecobalt(III)
tetraphenylborate pyridine solvate.
;
_space_group_IT_number 19
_symmetry_cell_setting orthorhombic
_symmetry_space_group_name_Hall 'P 2ac 2ab'
_symmetry_space_group_name_H-M 'P 21 21 21'
_audit_creation_method SHELXL
_cell_angle_alpha 90.00
_cell_angle_beta 90.00
_cell_angle_gamma 90.00
_cell_formula_units_Z 4
_cell_length_a 11.934(2)
_cell_length_b 16.344(4)
_cell_length_c 24.170(2)
_cell_measurement_reflns_used 25
_cell_measurement_temperature 293(2)
_cell_measurement_theta_max 25
_cell_measurement_theta_min 8
_cell_volume 4714.3(15)
_computing_cell_refinement XSCANS
_computing_data_collection 'XSCANS (Siemens, 1994)'
_computing_data_reduction XSCANS
_computing_molecular_graphics SHELXTL/PC
_computing_publication_material SHELXL-93
_computing_structure_refinement 'SHELXL-93 (Sheldrick, 1993)'
_computing_structure_solution 'SHELXTL/PC (Sheldrick, 1990)'
_diffrn_ambient_temperature 293(2)
_diffrn_measurement_device 'Siemens P4 diffractometer'
_diffrn_measurement_method '\q/2\q scans'
_diffrn_radiation_monochromator graphite
_diffrn_radiation_source 'fine-focus sealed tube'
_diffrn_radiation_type MoK\a
_diffrn_radiation_wavelength 0.71073
_diffrn_reflns_av_R_equivalents 0.0351
_diffrn_reflns_av_sigmaI/netI 0.0792
_diffrn_reflns_limit_h_max 12
_diffrn_reflns_limit_h_min -1
_diffrn_reflns_limit_k_max 17
_diffrn_reflns_limit_k_min -1
_diffrn_reflns_limit_l_max 26
_diffrn_reflns_limit_l_min -1
_diffrn_reflns_number 4346
_diffrn_reflns_theta_max 22.50
_diffrn_reflns_theta_min 1.50
_diffrn_standards_decay_% <3
_diffrn_standards_interval_count 97
_diffrn_standards_number 3
_exptl_absorpt_coefficient_mu 0.412
_exptl_absorpt_correction_type none
_exptl_crystal_colour Black
_exptl_crystal_density_diffrn 1.262
_exptl_crystal_description Plate
_exptl_crystal_F_000 1880
_exptl_crystal_size_max 0.56
_exptl_crystal_size_mid 0.42
_exptl_crystal_size_min 0.12
_refine_diff_density_max 0.271
_refine_diff_density_min -0.250
_refine_ls_abs_structure_details 'Flack (1983)'
_refine_ls_abs_structure_Flack 0.12(3)
_refine_ls_extinction_method none
_refine_ls_goodness_of_fit_all 0.932
_refine_ls_goodness_of_fit_obs 1.071
_refine_ls_hydrogen_treatment noref
_refine_ls_matrix_type full
_refine_ls_number_parameters 556
_refine_ls_number_reflns 3452
_refine_ls_number_restraints 6
_refine_ls_restrained_S_all 0.992
_refine_ls_restrained_S_obs 1.070
_refine_ls_R_factor_all 0.0735
_refine_ls_R_factor_obs 0.0453
_refine_ls_shift/esd_max 0.001
_refine_ls_shift/esd_mean 0.000
_refine_ls_structure_factor_coef Fsqd
_refine_ls_weighting_details 'w = 1/[\s^2^(Fo^2^)+(0.0574P)^2^] where P=(Fo^2^+2Fc^2^)/3'
_refine_ls_weighting_scheme calc
_refine_ls_wR_factor_all 0.1184
_refine_ls_wR_factor_obs 0.1021
_reflns_number_observed 2393
_reflns_number_total 3453
_reflns_observed_criterion >2sigma(I)
_cod_data_source_file as1219.cif
_cod_data_source_block AS1219
_cod_depositor_comments
;
The following automatic conversions were performed:
'_symmetry_cell_setting' value 'Orthorhombic' changed to 'orthorhombic'
according to '/home/saulius/struct/CIF-dictionaries/cif_core.dic'
dictionary named 'cif_core.dic' version 2.4.1 from 2010-06-29.

Automatic conversion script
Id: cif_fix_enum 1527 2010-12-29 10:47:43Z saulius 

The following automatic conversions were performed:

'_symmetry_cell_setting' value 'Orthorhombic' changed to
'orthorhombic' according to
/home/saulius/struct/CIF-dictionaries/cif_core.dic dictionary named
'cif_core.dic' version 2.4.1 from
2010-06-29.

'_exptl_absorpt_correction_type' value 'None' changed to
'none' according to
/home/saulius/struct/CIF-dictionaries/cif_core.dic dictionary named
'cif_core.dic' version 2.4.1 from 2010-06-29.

'_geom_bond_publ_flag'
value 'Yes' changed to 'yes' according to
/home/saulius/struct/CIF-dictionaries/cif_core.dic dictionary named
'cif_core.dic' version 2.4.1 from 2010-06-29 (19
times).

'_geom_angle_publ_flag' value 'Yes' changed to 'yes'
according to /home/saulius/struct/CIF-dictionaries/cif_core.dic
dictionary named 'cif_core.dic' version 2.4.1 from 2010-06-29 (15
times).

Automatic conversion script
Id: cif_fix_values 1715 2011-07-08 13:25:40Z adriana 

The following automatic conversions were performed:

'_refine_ls_weighting_scheme' value 'calc w =
1/[\s^2^(Fo^2^)+(0.0574P)^2^] where P=(Fo^2^+2Fc^2^)/3' was changed
to 'calc'. New tag '_refine_ls_weighting_details' was created. The
value of the new tag was set to 'w = 1/[\s^2^(Fo^2^)+(0.0574P)^2^]
where P=(Fo^2^+2Fc^2^)/3'.

Automatic conversion script
Id: cif_fix_values 3143 2015-03-26 13:38:13Z robertas 
;
_cod_database_code 2004829

loop_
_symmetry_equiv_pos_as_xyz
'x, y, z'
'-x+1/2, -y, z+1/2'
'-x, y+1/2, -z+1/2'
'x+1/2, -y+1/2, -z'

loop_
_atom_site_aniso_label
_atom_site_aniso_U_11
_atom_site_aniso_U_22
_atom_site_aniso_U_33
_atom_site_aniso_U_12
_atom_site_aniso_U_13
_atom_site_aniso_U_23
Co 0.0363(5) 0.0518(5) 0.0411(5) 0.0007(5) 0.0071(5) 0.0069(5)
N1 0.068(4) 0.048(4) 0.057(4) -0.002(3) 0.023(4) -0.008(3)
N2 0.049(4) 0.078(5) 0.045(3) 0.022(4) 0.018(3) 0.017(3)
N3 0.032(3) 0.059(4) 0.045(3) 0.003(3) 0.001(3) 0.001(3)
N4 0.042(3) 0.047(3) 0.039(3) 0.005(3) 0.008(3) 0.001(3)
O1 0.033(3) 0.063(3) 0.048(3) 0.003(3) 0.012(2) -0.004(2)
O2 0.037(3) 0.055(3) 0.065(3) 0.003(2) -0.005(2) 0.004(3)
C1 0.030(4) 0.074(6) 0.029(4) -0.010(4) 0.003(3) 0.009(4)
C2 0.052(5) 0.084(6) 0.045(4) -0.013(5) 0.006(4) -0.012(4)
C3 0.047(5) 0.123(8) 0.041(4) -0.009(6) 0.008(4) 0.007(5)
C4 0.054(6) 0.141(10) 0.050(5) -0.023(7) 0.008(5) 0.031(6)
C5 0.055(5) 0.083(6) 0.059(6) -0.024(5) -0.014(5) 0.026(5)
C6 0.049(5) 0.060(5) 0.042(4) -0.011(4) 0.001(4) 0.008(4)
C7 0.084(6) 0.042(4) 0.055(5) -0.013(5) 0.000(5) 0.002(4)
C10 0.088(7) 0.102(7) 0.055(5) 0.047(6) 0.035(5) 0.010(5)
C11 0.029(4) 0.098(7) 0.070(6) 0.005(5) 0.007(4) 0.038(6)
C12 0.036(5) 0.082(6) 0.065(5) 0.000(5) -0.008(4) 0.011(5)
C13 0.049(6) 0.124(9) 0.088(7) -0.010(7) -0.018(5) -0.002(7)
C14 0.050(7) 0.167(13) 0.115(10) -0.034(8) -0.013(7) 0.001(9)
C15 0.109(9) 0.074(7) 0.107(8) -0.050(7) -0.023(8) -0.005(6)
C16 0.055(5) 0.057(5) 0.096(6) -0.004(5) -0.019(5) 0.007(5)
C17 0.055(5) 0.051(5) 0.053(4) -0.010(5) -0.004(4) 0.022(4)
C18 0.043(5) 0.084(6) 0.055(5) -0.003(5) 0.000(4) -0.003(5)
C19 0.049(5) 0.103(6) 0.058(6) -0.003(5) -0.017(5) -0.003(5)
C20 0.098(8) 0.102(7) 0.057(5) 0.001(7) -0.022(6) 0.026(5)
C21 0.061(5) 0.122(7) 0.064(5) -0.025(6) -0.020(5) 0.046(5)
C22 0.048(5) 0.083(5) 0.054(5) -0.016(5) -0.005(4) 0.023(4)
C23 0.051(5) 0.051(4) 0.049(4) 0.009(4) 0.002(4) -0.003(4)
C24 0.062(6) 0.057(4) 0.045(4) 0.011(4) -0.007(4) 0.011(4)
C25 0.061(5) 0.069(5) 0.039(4) 0.008(5) -0.008(4) 0.006(4)
C26 0.053(4) 0.071(5) 0.045(4) 0.008(6) -0.006(4) -0.020(4)
C27 0.039(4) 0.052(4) 0.050(4) 0.010(4) 0.002(4) 0.000(3)
B 0.051(5) 0.046(5) 0.035(4) -0.003(4) 0.010(4) -0.007(4)
C28 0.045(4) 0.049(4) 0.035(4) -0.002(4) -0.001(3) -0.009(4)
C29 0.055(5) 0.076(6) 0.051(5) 0.002(5) 0.002(4) -0.002(4)
C30 0.074(6) 0.115(8) 0.045(5) 0.014(6) -0.002(5) 0.013(5)
C31 0.073(6) 0.082(6) 0.067(6) 0.015(5) -0.026(6) 0.011(5)
C32 0.063(6) 0.078(6) 0.075(6) 0.020(5) 0.002(5) -0.017(5)
C33 0.053(5) 0.082(6) 0.048(5) 0.011(5) 0.003(4) -0.007(4)
C34 0.041(5) 0.073(5) 0.042(4) 0.001(5) -0.006(4) -0.010(4)
C35 0.046(5) 0.084(6) 0.053(5) 0.015(5) -0.010(4) -0.014(4)
C36 0.054(6) 0.152(10) 0.065(6) 0.047(7) -0.026(5) -0.046(7)
C37 0.043(6) 0.205(15) 0.050(6) 0.007(9) 0.007(5) -0.030(8)
C38 0.055(7) 0.172(13) 0.066(7) -0.021(8) 0.012(5) -0.010(7)
C39 0.048(5) 0.085(6) 0.062(5) -0.010(5) 0.008(5) -0.006(4)
C40 0.036(4) 0.056(5) 0.039(4) -0.003(3) 0.007(3) -0.006(3)
C41 0.054(5) 0.068(5) 0.053(4) -0.006(5) -0.003(4) 0.002(4)
C42 0.040(5) 0.105(7) 0.048(5) -0.001(5) -0.006(4) -0.001(5)
C43 0.046(6) 0.134(9) 0.066(6) -0.011(6) 0.005(5) -0.046(6)
C44 0.050(5) 0.079(5) 0.075(6) 0.001(6) 0.011(5) -0.028(5)
C45 0.044(4) 0.060(5) 0.059(5) -0.001(4) 0.002(4) -0.010(5)
C46 0.037(4) 0.048(5) 0.051(4) 0.001(4) -0.002(4) -0.004(4)
C47 0.046(5) 0.074(6) 0.066(5) 0.000(5) -0.002(4) -0.011(5)
C48 0.053(6) 0.066(6) 0.101(8) -0.007(5) -0.026(6) -0.013(6)
C49 0.043(5) 0.059(6) 0.117(8) -0.016(4) -0.002(6) 0.018(6)
C50 0.050(5) 0.081(6) 0.082(6) 0.000(5) 0.012(5) 0.020(6)
C51 0.040(4) 0.059(5) 0.067(5) -0.003(4) 0.015(5) 0.003(5)

loop_
_atom_site_label
_atom_site_occupancy
_atom_site_fract_x
_atom_site_fract_y
_atom_site_fract_z
_atom_site_U_iso_or_equiv
_atom_site_thermal_displace_type
_atom_site_calc_flag
_atom_site_refinement_flags
_atom_site_type_symbol
Co 1 .21091(8) .93573(6) .31863(4) .0430(3) Uani d . Co
N1 1 .1573(5) .8241(3) .3069(2) .058(2) Uani d D N
N2 1 .3637(5) .9107(4) .2939(2) .057(2) Uani d . N
N3 1 .1667(5) .9698(3) .2439(2) .0452(15) Uani d . N
N4 1 .2467(4) .9107(3) .3964(2) .0426(15) Uani d . N
O1 1 .0666(4) .9695(3) .3425(2) .0481(12) Uani d . O
O2 1 .2493(4) 1.0456(3) .3327(2) .0521(13) Uani d . O
C1 1 -.0057(5) .9226(5) .3689(2) .044(2) Uani d . C
C2 1 -.0911(6) .9628(5) .3992(3) .060(2) Uani d . C
H2A 1 -.0928(6) 1.0215(5) .4006(3) .080 Uiso d R H
C3 1 -0.1698(7) .9176(7) .4269(3) .070(3) Uani d . C
H3A 1 -0.2271(7) .9454(7) .4474(3) .080 Uiso d R H
C4 1 -0.1701(8) .8352(8) .4259(3) .081(3) Uani d . C
H4A 1 -0.2264(8) .8057(8) .4460(3) .080 Uiso d R H
C5 1 -.0891(7) .7940(5) .3954(3) .066(2) Uani d . C
H5A 1 -.0903(7) .7354(5) .3932(3) .080 Uiso d R H
C6 1 -.0055(6) .8382(5) .3681(3) .050(2) Uani d . C
C7 1 .0720(8) .7949(4) .3334(3) .060(2) Uani d . C
H7A 1 .0597(8) .7370(4) .3300(3) .080 Uiso d R H
C8 .70 .1982(8) .7690(7) .2615(5) .069(4) Uiso d PD C
H8A .70 .1741(8) .7918(7) .2269(5) .080 Uiso d PR H
H8B .70 .1667(8) .7153(7) .2652(5) .080 Uiso d PR H
C8' .30 .2438(19) .7662(12) .2845(10) .062(8) Uiso d PD C
H8'A .30 .2096(19) .7142(12) .2771(10) .080 Uiso d PR H
H8'B .30 .3050(19) .7578(12) .3096(10) .080 Uiso d PR H
C9 .70 .3214(7) .7659(6) .2635(5) .062(3) Uiso d PD C
H9A .70 .3453(7) .7272(6) .2361(5) .080 Uiso d PR H
H9B .70 .3422(7) .7441(6) .2989(5) .080 Uiso d PR H
C9' .30 .2863(16) .7976(17) .2314(8) .076(8) Uiso d PD C
H9'A .30 .2347(16) .8363(17) .2158(8) .080 Uiso d PR H
H9'B .30 .3057(16) .7570(17) .2044(8) .080 Uiso d PR H
C10 1 .3827(7) .8427(5) .2540(3) .082(3) Uani d D C
H10A .70 .3670(7) .8626(5) .2174(3) .080 Uiso d PR H
H10B .70 .4612(7) .8299(5) .2555(3) .080 Uiso d PR H
H10C .30 .4267(7) .8016(5) .2722(3) .080 Uiso d PR H
H10D .30 .4274(7) .8646(5) .2244(3) .080 Uiso d PR H
C11 1 .4491(6) .9549(6) .3110(3) .066(2) Uani d . C
H11A 1 .5215(6) .9348(6) .3005(3) .080 Uiso d R H
C12 1 .4461(7) 1.0268(6) .3421(3) .061(2) Uani d . C
C13 1 .5492(8) 1.0585(7) .3599(4) .087(3) Uani d . C
H13A 1 .6167(8) 1.0279(7) .3540(4) .080 Uiso d R H
C14 1 .5548(9) 1.1309(9) .3860(5) .111(4) Uani d . C
H14A 1 .6256(9) 1.1523(9) .3981(5) .080 Uiso d R H
C15 1 .4588(10) 1.1754(6) .3953(4) .097(3) Uani d . C
H15A 1 .4633(10) 1.2279(6) .4130(4) .080 Uiso d R H
C16 1 .3546(7) 1.1459(5) .3779(3) .069(2) Uani d . C
H16A 1 .2878(7) 1.1765(5) .3858(3) .080 Uiso d R H
C17 1 .3468(7) 1.0704(5) .3506(3) .053(2) Uani d . C
C18 1 .0650(6) .9529(5) .2234(3) .061(2) Uani d . C
H18A 1 .0161(6) .9189(5) .2450(3) .080 Uiso d R H
C19 1 .0278(7) .9820(6) .1732(3) .070(2) Uani d . C
H19A 1 -.0455(7) .9687(6) .1595(3) .080 Uiso d R H
C20 1 .0997(9) 1.0307(6) .1423(4) .085(3) Uani d . C
H20A 1 .0777(9) 1.0519(6) .1069(4) .080 Uiso d R H
C21 1 .2027(7) 1.0488(5) .1632(3) .082(3) Uani d . C
H21A 1 .2543(7) 1.0814(5) .1422(3) .080 Uiso d R H
C22 1 .2330(7) 1.0188(5) .2133(3) .062(2) Uani d . C
H22A 1 .3049(7) 1.0338(5) .2280(3) .080 Uiso d R H
C23 1 .3022(6) .8427(4) .4113(3) .051(2) Uani d . C
H23A 1 .3336(6) .8085(4) .3830(3) .080 Uiso d R H
C24 1 .3143(6) .8217(4) .4663(3) .055(2) Uani d . C
H24A 1 .3539(6) .7729(4) .4766(3) .080 Uiso d R H
C25 1 .2694(6) .8712(5) .5068(3) .056(2) Uani d . C
H25A 1 .2757(6) .8577(5) .5454(3) .080 Uiso d R H
C26 1 .2160(6) .9410(5) .4913(3) .056(2) Uani d . C
H26A 1 .1839(6) .9762(5) .5189(3) .080 Uiso d R H
C27 1 .2066(6) .9602(4) .4353(3) .047(2) Uani d . C
H27A 1 .1711(6) 1.0104(4) .4245(3) .080 Uiso d R H
B 1 -0.6217(7) 1.5047(5) .3861(3) .044(2) Uani d . B
C28 1 -0.5344(6) 1.4457(4) .4183(3) .043(2) Uani d . C
C29 1 -0.5416(7) 1.4185(5) .4727(3) .061(2) Uani d . C
H29A 1 -0.6079(7) 1.4321(5) .4933(3) .080 Uiso d R H
C30 1 -0.4596(8) 1.3710(6) .4983(3) .078(3) Uani d . C
H30A 1 -0.4673(8) 1.3558(6) .5365(3) .080 Uiso d R H
C31 1 -0.3662(8) 1.3485(5) .4696(4) .074(3) Uani d . C
H31A 1 -0.3093(8) 1.3158(5) .4869(4) .080 Uiso d R H
C32 1 -0.3559(7) 1.3739(5) .4173(4) .072(2) Uani d . C
H32A 1 -0.2922(7) 1.3567(5) .3960(4) .080 Uiso d R H
C33 1 -0.4377(7) 1.4215(5) .3920(3) .061(2) Uani d . C
H33A 1 -0.4262(7) 1.4395(5) .3546(3) .080 Uiso d R H
C34 1 -0.7362(6) 1.5251(5) .4212(3) .052(2) Uani d . C
C35 1 -0.7800(7) 1.6041(5) .4293(3) .061(2) Uani d . C
H35A 1 -0.7413(7) 1.6491(5) .4124(3) .080 Uiso d R H
C36 1 -0.8778(8) 1.6179(8) .4603(4) .090(3) Uani d . C
H36A 1 -0.9062(8) 1.6726(8) .4641(4) .080 Uiso d R H
C37 1 -0.9315(8) 1.5528(10) .4853(4) .099(4) Uani d . C
H37A 1 -0.9958(8) 1.5627(10) .5083(4) .080 Uiso d R H
C38 1 -0.8939(9) 1.4762(9) .4775(4) .098(4) Uani d . C
H38A 1 -0.9335(9) 1.4309(9) .4935(4) .080 Uiso d R H
C39 1 -0.7996(7) 1.4626(5) .4461(3) .065(2) Uani d . C
H39A 1 -0.7737(7) 1.4075(5) .4411(3) .080 Uiso d R H
C40 1 -0.6697(5) 1.4598(4) .3297(3) .044(2) Uani d . C
C41 1 -0.7276(7) 1.5047(5) .2894(3) .058(2) Uani d . C
H41A 1 -0.7353(7) 1.5627(5) .2943(3) .080 Uiso d R H
C42 1 -0.7731(7) 1.4682(6) .2424(3) .064(2) Uani d . C
H42A 1 -0.8110(7) 1.5005(6) .2150(3) .080 Uiso d R H
C43 1 -0.7635(7) 1.3858(7) .2349(4) .082(3) Uani d . C
H43A 1 -0.7936(7) 1.3597(7) .2025(4) .080 Uiso d R H
C44 1 -0.7104(7) 1.3393(5) .2743(4) .068(2) Uani d . C
H44A 1 -0.7068(7) 1.2808(5) .2707(4) .080 Uiso d R H
C45 1 -0.6635(6) 1.3771(4) .3196(3) .054(2) Uani d . C
H45A 1 -0.6234(6) 1.3439(4) .3457(3) .080 Uiso d R H
C46 1 -0.5511(6) 1.5870(4) .3713(3) .045(2) Uani d . C
C47 1 -0.5172(6) 1.6393(5) .4135(4) .062(2) Uani d . C
H47A 1 -0.5411(6) 1.6271(5) .4505(4) .080 Uiso d R H
C48 1 -0.4500(7) 1.7081(5) .4040(4) .073(3) Uani d . C
H48A 1 -0.4296(7) 1.7433(5) .4342(4) .080 Uiso d R H
C49 1 -0.4119(7) 1.7257(5) .3516(5) .073(3) Uani d . C
H49A 1 -0.3679(7) 1.7736(5) .3440(5) .080 Uiso d R H
C50 1 -0.4416(7) 1.6739(6) .3107(4) .071(2) Uani d . C
H50A 1 -0.4126(7) 1.6835(6) .2742(4) .080 Uiso d R H
C51 1 -0.5082(5) 1.6075(4) .3202(3) .056(2) Uani d . C
H51A 1 -0.5283(5) 1.5739(4) .2892(3) .080 Uiso d R H
N5 1 -.0571(15) .7066(11) .1772(7) .228(7) Uiso d . N
C52 1 -.0424(16) .7730(10) .1384(6) .177(6) Uiso d . C
H52A 1 -0.1058(16) .8088(10) .1350(6) .080 Uiso d R H
C53 1 .0458(17) .7847(12) .1026(8) .221(8) Uiso d . C
H53A 1 .0553(17) .8295(12) .0774(8) .080 Uiso d R H
C54 1 .1261(16) .7249(10) .1165(7) .187(7) Uiso d . C
H54A 1 .1948(16) .7294(10) .0961(7) .080 Uiso d R H
C55 1 .1187(15) .6692(10) .1480(6) .166(6) Uiso d . C
H55A 1 .1797(15) .6309(10) .1494(6) .080 Uiso d R H
C56 1 .0174(16) .6571(13) .1862(8) .225(8) Uiso d . C
H56A 1 .0115(16) .6161(13) .2146(8) .080 Uiso d R H

loop_
_atom_type_symbol
_atom_type_description
_atom_type_scat_dispersion_real
_atom_type_scat_dispersion_imag
_atom_type_scat_source
C C 0.0033 0.0016 'International Tables Vol C Tables 4.2.6.8 and 6.1.1.4'
H H 0.0000 0.0000 'International Tables Vol C Tables 4.2.6.8 and 6.1.1.4'
B B 0.0013 0.0007 'International Tables Vol C Tables 4.2.6.8 and 6.1.1.4'
N N 0.0061 0.0033 'International Tables Vol C Tables 4.2.6.8 and 6.1.1.4'
O O 0.0106 0.0060 'International Tables Vol C Tables 4.2.6.8 and 6.1.1.4'
Co Co 0.3494 0.9721 'International Tables Vol C Tables 4.2.6.8 and 6.1.1.4'

loop_
_geom_angle_atom_site_label_1
_geom_angle_atom_site_label_2
_geom_angle_atom_site_label_3
_geom_angle
_geom_angle_publ_flag
O2 Co O1 83.6(2) yes
O2 Co N1 174.6(2) yes
O1 Co N1 91.0(2) yes
O2 Co N2 91.6(2) yes
O1 Co N2 175.1(3) yes
N1 Co N2 93.8(3) yes
O2 Co N3 87.8(2) yes
O1 Co N3 87.3(2) yes
N1 Co N3 92.5(2) yes
N2 Co N3 91.7(2) yes
O2 Co N4 88.4(2) yes
O1 Co N4 88.1(2) yes
N1 Co N4 90.9(2) yes
N2 Co N4 92.6(2) yes
N3 Co N4 174.4(2) yes
C7 N1 C8 113.3(7) ?
C7 N1 C8' 119.1(11) ?
C7 N1 Co 122.1(5) ?
C8 N1 Co 124.0(6) ?
C8' N1 Co 114.6(11) ?
C11 N2 C10 119.7(7) ?
C11 N2 Co 120.7(5) ?
C10 N2 Co 119.6(6) ?
C18 N3 C22 116.9(6) ?
C18 N3 Co 121.7(5) ?
C22 N3 Co 121.1(5) ?
C27 N4 C23 119.5(6) ?
C27 N4 Co 118.0(4) ?
C23 N4 Co 122.3(4) ?
C1 O1 Co 124.9(4) ?
C17 O2 Co 124.9(5) ?
O1 C1 C6 125.0(7) ?
O1 C1 C2 116.8(7) ?
C6 C1 C2 118.2(7) ?
C3 C2 C1 119.7(8) ?
C4 C3 C2 122.2(9) ?
C3 C4 C5 119.5(9) ?
C4 C5 C6 119.8(8) ?
C1 C6 C5 120.6(8) ?
C1 C6 C7 120.2(7) ?
C5 C6 C7 118.7(8) ?
N1 C7 C6 127.8(7) ?
C9 C8 N1 108.8(8) ?
C9' C8' N1 109.4(17) ?
C8 C9 C10 117.6(9) ?
C10 C9' C8' 97.0(15) ?
C9' C10 N2 119.6(13) ?
C9 C10 N2 117.3(7) ?
N2 C11 C12 127.7(7) ?
C11 C12 C17 122.1(7) ?
C11 C12 C13 117.0(9) ?
C17 C12 C13 120.6(9) ?
C14 C13 C12 121.0(10) ?
C13 C14 C15 120.1(10) ?
C14 C15 C16 120.6(9) ?
C15 C16 C17 120.2(9) ?
O2 C17 C12 123.2(8) ?
O2 C17 C16 119.2(8) ?
C12 C17 C16 117.5(8) ?
N3 C18 C19 123.2(8) ?
C18 C19 C20 118.1(8) ?
C21 C20 C19 119.0(8) ?
C22 C21 C20 119.5(8) ?
N3 C22 C21 123.2(8) ?
N4 C23 C24 121.0(6) ?
C25 C24 C23 119.8(7) ?
C26 C25 C24 118.6(6) ?
C25 C26 C27 119.6(7) ?
N4 C27 C26 121.4(6) ?
C28 B C46 105.3(6) ?
C28 B C34 114.1(6) ?
C46 B C34 112.1(6) ?
C28 B C40 110.8(6) ?
C46 B C40 111.4(5) ?
C34 B C40 103.2(6) ?
C33 C28 C29 113.4(7) ?
C33 C28 B 119.3(6) ?
C29 C28 B 127.2(6) ?
C28 C29 C30 123.6(7) ?
C31 C30 C29 119.9(7) ?
C32 C31 C30 118.3(8) ?
C31 C32 C33 121.6(8) ?
C28 C33 C32 123.2(7) ?
C39 C34 C35 114.1(7) ?
C39 C34 B 121.4(7) ?
C35 C34 B 124.6(7) ?
C36 C35 C34 122.0(9) ?
C37 C36 C35 119.7(10) ?
C38 C37 C36 120.0(10) ?
C37 C38 C39 120.1(11) ?
C38 C39 C34 123.9(9) ?
C45 C40 C41 114.7(6) ?
C45 C40 B 124.4(7) ?
C41 C40 B 120.8(6) ?
C42 C41 C40 122.3(7) ?
C43 C42 C41 119.9(8) ?
C42 C43 C44 119.5(8) ?
C43 C44 C45 119.4(8) ?
C40 C45 C44 124.1(8) ?
C51 C46 C47 113.6(7) ?
C51 C46 B 126.2(6) ?
C47 C46 B 119.8(6) ?
C46 C47 C48 122.7(8) ?
C49 C48 C47 120.5(8) ?
C50 C49 C48 117.2(8) ?
C49 C50 C51 121.9(8) ?
C50 C51 C46 124.1(8) ?
C56 N5 C52 122.(2) ?
C53 C52 N5 127.(2) ?
C52 C53 C54 105.9(19) ?
C55 C54 C53 129.(2) ?
C54 C55 C56 123.(2) ?
N5 C56 C55 112.(2) ?

loop_
_geom_bond_atom_site_label_1
_geom_bond_atom_site_label_2
_geom_bond_distance
_geom_bond_publ_flag
Co O2 1.884(5) yes
Co O1 1.898(5) yes
Co N1 1.954(6) yes
Co N2 1.962(6) yes
Co N3 1.963(5) yes
Co N4 1.971(5) yes
N1 C7 1.294(9) yes
N1 C8 1.501(9) yes
N1 C8' 1.502(13) yes
N2 C11 1.32(2) yes
N2 C10 1.490(9) yes
N3 C18 1.340(9) ?
N3 C22 1.347(8) ?
N4 C27 1.328(8) ?
N4 C23 1.343(8) ?
O1 C1 1.319(7) yes
O2 C17 1.306(8) yes
C1 C6 1.378(10) ?
C1 C2 1.417(9) ?
C2 C3 1.369(10) ?
C3 C4 1.346(13) ?
C4 C5 1.389(12) ?
C5 C6 1.398(10) ?
C6 C7 1.436(10) yes
C8 C9 1.471(12) yes
C8' C9' 1.47(3) yes
C9 C10 1.471(13) yes
C9' C10 1.47(2) yes
C11 C12 1.394(11) yes
C12 C17 1.398(11) ?
C12 C13 1.403(11) ?
C13 C14 1.341(14) ?
C14 C15 1.375(14) ?
C15 C16 1.399(12) ?
C16 C17 1.403(11) ?
C18 C19 1.376(10) ?
C19 C20 1.388(11) ?
C20 C21 1.361(12) ?
C21 C22 1.356(9) ?
C23 C24 1.381(9) ?
C24 C25 1.379(9) ?
C25 C26 1.359(10) ?
C26 C27 1.395(9) ?
B C28 1.620(11) ?
B C46 1.628(10) ?
B C34 1.642(11) ?
B C40 1.652(10) ?
C28 C33 1.375(10) ?
C28 C29 1.391(9) ?
C29 C30 1.394(11) ?
C30 C31 1.363(11) ?
C31 C32 1.337(10) ?
C32 C33 1.390(10) ?
C34 C39 1.405(10) ?
C34 C35 1.407(10) ?
C35 C36 1.405(12) ?
C36 C37 1.382(14) ?
C37 C38 1.343(14) ?
C38 C39 1.376(12) ?
C40 C45 1.375(9) ?
C40 C41 1.401(9) ?
C41 C42 1.394(10) ?
C42 C43 1.364(11) ?
C43 C44 1.373(11) ?
C44 C45 1.376(10) ?
C46 C51 1.377(9) ?
C46 C47 1.390(10) ?
C47 C48 1.400(11) ?
C48 C49 1.377(12) ?
C49 C50 1.348(11) ?
C50 C51 1.366(10) ?
N5 C56 1.22(2) ?
N5 C52 1.44(2) ?
C52 C53 1.38(2) ?
C53 C54 1.41(2) ?
C54 C55 1.19(2) ?
C55 C56 1.53(2) ?
